data_7707117
loop_
_publ_author_name
'Zhang, Kai'
'Du, Shao-Wu'

_publ_section_title
;
 A novel series of giant cobalt-calixarene macrocycles: ring-expansion and
 modulation of pore apertures through recrystallization.
;
_journal_issue 18
_journal_name_full 'Dalton transactions (Cambridge, England : 2003)'
_journal_page_first 6181
_journal_page_last 6187
_journal_paper_doi 10.1039/d1dt00556a
_journal_volume 50
_journal_year 2021
_chemical_formula_moiety 'C306 H318 Co30 N24 O90 S24, 6[C2H8N]'
_chemical_formula_sum 'C318 H366 Co30 N30 O90 S24'
_chemical_formula_weight 8586.00
_space_group_crystal_system cubic
_space_group_IT_number 205
_space_group_name_Hall '-P 2ac 2ab 3'
_space_group_name_H-M_alt 'P a -3'
_atom_sites_solution_hydrogens mixed
_atom_sites_solution_primary dual
_audit_creation_date 2021-02-09
_audit_creation_method
;
Olex2 1.2
(compiled 2018.05.29 svn.r3508 for OlexSys, GUI svn.r5506)
;
_audit_update_record
;
2021-04-06 deposited with the CCDC.	2021-04-14 downloaded from the CCDC.
;
_cell_angle_alpha 90
_cell_angle_beta 90
_cell_angle_gamma 90
_cell_formula_units_Z 4
_cell_length_a 37.3887(2)
_cell_length_b 37.3887(2)
_cell_length_c 37.3887(2)
_cell_measurement_reflns_used 19150
_cell_measurement_temperature 110.3(2)
_cell_measurement_theta_max 48.3720
_cell_measurement_theta_min 2.1020
_cell_volume 52266.2(5)
_computing_cell_refinement 'CrysAlisPro 1.171.39.46c (Rigaku OD, 2018)'
_computing_data_collection 'CrysAlisPro 1.171.39.46c (Rigaku OD, 2018)'
_computing_data_reduction 'CrysAlisPro 1.171.39.46c (Rigaku OD, 2018)'
_computing_molecular_graphics 'Olex2 (Dolomanov et al., 2009)'
_computing_publication_material 'Olex2 (Dolomanov et al., 2009)'
_computing_structure_refinement 'ShelXL (Sheldrick, 2015)'
_computing_structure_solution 'ShelXT (Sheldrick, 2015)'
_diffrn_ambient_environment N~2~
_diffrn_ambient_temperature 110.3(2)
_diffrn_detector 'CCD plate'
_diffrn_detector_type HyPix
_diffrn_measured_fraction_theta_full 0.999
_diffrn_measured_fraction_theta_max 0.978
_diffrn_measurement_details
;
List of Runs (angles in degrees, time in seconds):

  # Type    Start    End  Width  t~exp~   \w     \q     \k     \f   Frames
#--------------------------------------------------------------------------
  1  \w    -17.00  23.00   0.50    1.72    --   -1.72 -85.00 170.00   80
  2  \w    107.00 137.00   0.50    6.50    --   72.03 121.00 178.00   60
  3  \w    -50.00  -9.00   0.50    6.50    --  -75.46  44.00-121.00   82
  4  \w    -26.00   0.00   0.50    6.50    --  -75.46  19.00 -30.00   52
  5  \w    -26.00  -1.00   0.50    6.50    --  -75.46  19.00  30.00   50
;
_diffrn_measurement_device 'four-circle diffractometer'
_diffrn_measurement_device_type 'ROD, Synergy Custom system, HyPix'
_diffrn_measurement_method '\w scans'
_diffrn_orient_matrix_type 'CrysAlisPro convention (1999,Acta A55,543-557)'
_diffrn_orient_matrix_UB_11 -0.0203295000
_diffrn_orient_matrix_UB_12 -0.0260803000
_diffrn_orient_matrix_UB_13 0.0138179000
_diffrn_orient_matrix_UB_21 -0.0244593000
_diffrn_orient_matrix_UB_22 0.0242847000
_diffrn_orient_matrix_UB_23 0.0098945000
_diffrn_orient_matrix_UB_31 -0.0165311000
_diffrn_orient_matrix_UB_32 -0.0038108000
_diffrn_orient_matrix_UB_33 -0.0314763000
_diffrn_radiation_monochromator mirror
_diffrn_radiation_probe x-ray
_diffrn_radiation_type GaK\a
_diffrn_radiation_wavelength 1.3405
_diffrn_reflns_av_R_equivalents 0.0739
_diffrn_reflns_av_unetI/netI 0.0893
_diffrn_reflns_Laue_measured_fraction_full 0.999
_diffrn_reflns_Laue_measured_fraction_max 0.978
_diffrn_reflns_limit_h_max 43
_diffrn_reflns_limit_h_min -48
_diffrn_reflns_limit_k_max 28
_diffrn_reflns_limit_k_min -48
_diffrn_reflns_limit_l_max 29
_diffrn_reflns_limit_l_min -45
_diffrn_reflns_number 82632
_diffrn_reflns_point_group_measured_fraction_full 0.999
_diffrn_reflns_point_group_measured_fraction_max 0.978
_diffrn_reflns_theta_full 53.543
_diffrn_reflns_theta_max 60.840
_diffrn_reflns_theta_min 2.055
_diffrn_source 'micro-focus metaljet'
_exptl_absorpt_coefficient_mu 5.960
_exptl_absorpt_correction_T_max 1.00000
_exptl_absorpt_correction_T_min 0.72939
_exptl_absorpt_correction_type multi-scan
_exptl_absorpt_process_details
;
CrysAlisPro 1.171.39.46c (Rigaku Oxford Diffraction, 2018)
Empirical absorption correction using spherical harmonics,
 implemented in SCALE3 ABSPACK scaling algorithm.
;
_exptl_crystal_colour red
_exptl_crystal_density_diffrn 1.091
_exptl_crystal_description octahedron
_exptl_crystal_F_000 16944
_exptl_crystal_size_max 0.06
_exptl_crystal_size_mid 0.06
_exptl_crystal_size_min 0.06
_platon_squeeze_details
;
A solvent mask was calculated and 5853 electrons were found in a volume of  19870\%A^3^ in 5 void per unit cell. This is consistent with the presence of 6[C2H8N], 27[C3H7NO], or 6[C2H8N], 50[CH4O] per Formula Unit which account for 5832 or 5848 electrons per unit cell, respectively.
;
_refine_diff_density_max 1.296
_refine_diff_density_min -0.913
_refine_diff_density_rms 0.152
_refine_ls_extinction_method none
_refine_ls_goodness_of_fit_ref 1.505
_refine_ls_hydrogen_treatment constr
_refine_ls_matrix_type full
_refine_ls_number_parameters 668
_refine_ls_number_reflns 19762
_refine_ls_number_restraints 1861
_refine_ls_restrained_S_all 1.521
_refine_ls_R_factor_all 0.2575
_refine_ls_R_factor_gt 0.1571
_refine_ls_shift/su_max 0.001
_refine_ls_shift/su_mean 0.000
_refine_ls_structure_factor_coef Fsqd
_refine_ls_weighting_details 'w=1/[\s^2^(Fo^2^)+(0.2000P)^2^] where P=(Fo^2^+2Fc^2^)/3'
_refine_ls_weighting_scheme calc
_refine_ls_wR_factor_gt 0.4410
_refine_ls_wR_factor_ref 0.4962
_reflns_Friedel_coverage 0.000
_reflns_number_gt 7810
_reflns_number_total 19762
_reflns_threshold_expression 'I > 2\s(I)'
_cod_data_source_file d1dt00556a2.cif
_cod_data_source_block Co30-B
_cod_depositor_comments 'Adding full bibliography for 7707115--7707120.cif.'
_cod_original_cell_volume 52266.2(8)
_cod_database_code 7707117
_shelx_shelxl_version_number 2017/1
_shelx_space_group_comment
;
The symmetry employed for this shelxl refinement is uniquely defined
by the following loop, which should always be used as a source of
symmetry information in preference to the above space-group names.
They are only intended as comments.
;
_reflns_odcompleteness_completeness 99.95
_reflns_odcompleteness_iscentric 1
_reflns_odcompleteness_theta 56.82
_olex2_refinement_description
;
1. Fixed Uiso
 At 1.2 times of:
  All C(H) groups
 At 1.5 times of:
  All C(H,H,H) groups, All O(H,H) groups
2. Restrained distances
 C30-C29 = C38-C30 = C37-C30
 1.54 with sigma of 0.01
 C44-C26
 1.47 with sigma of 0.01
 C51-C48 = C50-C48 = C49-C48
 1.54 with sigma of 0.01
 C43-C41 = C40-C41 = C41-C42
 1.54 with sigma of 0.01
 C44-C47 = C44-C46 = C44-C45
 1.54 with sigma of 0.01
 C29-C37 \\sim C37-C38 \\sim C38-C29
 with sigma of 0.02
 C51-C49 \\sim C49-C50 \\sim C50-C51
 with sigma of 0.02
 C40-C42 \\sim C42-C43 \\sim C43-C40
 with sigma of 0.02
 C46-C47 \\sim C47-C45 \\sim C45-C46
 with sigma of 0.02
3. Uiso/Uaniso restraints and constraints
C1 \\sim C2 \\sim C3 \\sim C4 \\sim C5 \\sim C6 \\sim C7 \\sim C8 \\sim C9
\\sim C10 \\sim C11 \\sim C12 \\sim C13 \\sim C14 \\sim C15 \\sim C16 \\sim C17
\\sim C18 \\sim C19 \\sim C20 \\sim C21 \\sim C22 \\sim C23 \\sim C24 \\sim C25
\\sim C26 \\sim C27 \\sim C28 \\sim C29 \\sim C30 \\sim C31 \\sim C32 \\sim C33
\\sim C34 \\sim C35 \\sim C36 \\sim C37 \\sim C38 \\sim C39 \\sim C40 \\sim C41
\\sim C42 \\sim C43 \\sim C44 \\sim C45 \\sim C46 \\sim C47 \\sim C48 \\sim C49
\\sim C50 \\sim C51 \\sim N1 \\sim N2 \\sim N3 \\sim N4 \\sim O1 \\sim O2 \\sim
O3 \\sim O4 \\sim O5 \\sim O6 \\sim O7 \\sim O8 \\sim O9 \\sim O10 \\sim O11
\\sim O12 \\sim O13 \\sim O14 \\sim O15: within -3.8A with sigma of 0.01 and
sigma for terminal atoms of 0.02
4.a Riding coordinates:
 C40(H40A,H40B,H40C), C45(H45A,H45B,H45C)
4.b Rotating group:
 O8(H8A,H8B), O13(H13A,H13B)
4.c Aromatic/amide H refined with riding coordinates:
 C2(H2), C10(H10), C12(H12), C17(H17), C19(H19), C22(H22), C25(H25), C27(H27),
 C33(H33), C35(H35)
4.d Fitted pentagon refined as free rotating group:
 N3(N4,C1,C2,C3)
4.e Fitted hexagon refined as free rotating group:
 C8(C9,C10,C11,C12,C13), C15(C16,C17,C18,C19,C20), C23(C24,C25,C26,C27,C28),
 C31(C32,C33,C34,C35,C36)
4.f Idealised Me refined as rotating group:
 C4(H4A,H4B,H4C), C29(H29A,H29B,H29C), C37(H37A,H37B,H37C), C38(H38A,H38B,
 H38C), C42(H42A,H42B,H42C), C43(H43A,H43B,H43C), C46(H46A,H46B,H46C), C47(H47A,
 H47B,H47C), C49(H49A,H49B,H49C), C50(H50A,H50B,H50C), C51(H51A,H51B,H51C)
;
_platon_squeeze_void_probe_radius 1.20
_olex2_submission_special_instructions 'No special instructions were received'
_oxdiff_exptl_absorpt_empirical_details
;
Empirical correction (ABSPACK) includes:
- Absorption correction using spherical harmonics
- Frame scaling
;
_oxdiff_exptl_absorpt_empirical_full_max 1.422
_oxdiff_exptl_absorpt_empirical_full_min 0.831

loop_
_space_group_symop_operation_xyz
'x, y, z'
'-x+1/2, -y, z+1/2'
'-x, y+1/2, -z+1/2'
'x+1/2, -y+1/2, -z'
'z, x, y'
'z+1/2, -x+1/2, -y'
'-z+1/2, -x, y+1/2'
'-z, x+1/2, -y+1/2'
'y, z, x'
'-y, z+1/2, -x+1/2'
'y+1/2, -z+1/2, -x'
'-y+1/2, -z, x+1/2'
'-x, -y, -z'
'x-1/2, y, -z-1/2'
'x, -y-1/2, z-1/2'
'-x-1/2, y-1/2, z'
'-z, -x, -y'
'-z-1/2, x-1/2, y'
'z-1/2, x, -y-1/2'
'z, -x-1/2, y-1/2'
'-y, -z, -x'
'y, -z-1/2, x-1/2'
'-y-1/2, z-1/2, x'
'y-1/2, z, -x-1/2'

loop_
_atom_site_label
_atom_site_type_symbol
_atom_site_fract_x
_atom_site_fract_y
_atom_site_fract_z
_atom_site_U_iso_or_equiv
_atom_site_adp_type
_atom_site_occupancy
_atom_site_site_symmetry_order
_atom_site_calc_flag
_atom_site_refinement_flags_posn
_atom_site_refinement_flags_adp
_atom_site_refinement_flags_occupancy
_atom_site_disorder_assembly
_atom_site_disorder_group
Co1 Co 0.85885(4) 0.45621(4) 0.67205(4) 0.0693(5) Uani 1 1 d . . . . .
Co2 Co 0.87274(4) 0.60290(4) 0.69078(4) 0.0690(5) Uani 1 1 d . . . . .
Co3 Co 0.83522(5) 0.51956(4) 0.72311(4) 0.0820(6) Uani 1 1 d . . . . .
Co4 Co 0.91926(6) 0.48695(4) 0.73060(6) 0.1054(7) Uani 1 1 d . . . . .
Co5 Co 0.95413(6) 0.56874(5) 0.69716(8) 0.1267(9) Uani 1 1 d . . . . .
S1 S 0.85936(11) 0.65336(8) 0.73005(9) 0.0995(11) Uani 1 1 d . . . . .
S2 S 0.80249(17) 0.52570(10) 0.77843(13) 0.170(2) Uani 1 1 d . . . . .
S3 S 0.9379(2) 0.47110(11) 0.79103(16) 0.216(4) Uani 1 1 d . . . . .
S4 S 0.99487(16) 0.59828(11) 0.7383(2) 0.237(4) Uani 1 1 d . . . . .
O1 O 0.8212(2) 0.47120(19) 0.70503(19) 0.0914(17) Uani 1 1 d . U . . .
O2 O 0.8858(2) 0.5066(2) 0.6881(2) 0.0987(15) Uani 1 1 d . U . . .
O3 O 0.8976(2) 0.4420(2) 0.7084(2) 0.0947(15) Uani 1 1 d . U . . .
O4 O 0.8470(3) 0.5737(2) 0.7292(2) 0.1095(16) Uani 1 1 d . U . . .
O5 O 0.9210(3) 0.6061(2) 0.7125(2) 0.1185(16) Uani 1 1 d . U . . .
N1 N 0.8527(3) 0.3804(3) 0.6334(3) 0.0896(19) Uani 1 1 d . U . . .
O6 O 0.9098(3) 0.5570(2) 0.6650(2) 0.1078(17) Uani 1 1 d . U . . .
N2 N 0.8644(3) 0.4043(2) 0.6597(3) 0.0869(17) Uani 1 1 d . U . . .
O7 O 0.8730(3) 0.5025(2) 0.7550(2) 0.1182(16) Uani 1 1 d . U . . .
O8 O 0.7961(3) 0.5383(2) 0.6885(2) 0.111(2) Uani 1 1 d . U . . .
H8A H 0.779439 0.522678 0.686520 0.166 Uiso 1 1 d GR . . . .
H8B H 0.804728 0.539891 0.667312 0.166 Uiso 1 1 d GR . . . .
O9 O 0.8394(2) 0.3263(2) 0.5926(2) 0.101(2) Uani 1 1 d . U . . .
N3 N 0.8566(3) 0.4864(2) 0.62839(18) 0.1065(17) Uani 1 1 d . U . . .
N4 N 0.8429(3) 0.4820(2) 0.5933(2) 0.126(2) Uani 1 1 d G U . . .
C1 C 0.8549(3) 0.5112(3) 0.57218(18) 0.131(2) Uani 1 1 d G U . . .
C2 C 0.8761(3) 0.5337(2) 0.5943(2) 0.124(2) Uani 1 1 d G U . . .
H2 H 0.887242 0.554786 0.587209 0.149 Uiso 1 1 calc R . . . .
C3 C 0.8772(3) 0.5184(2) 0.6290(2) 0.113(2) Uani 1 1 d G U . . .
O10 O 0.9366(3) 0.3980(2) 0.7229(3) 0.121(3) Uani 1 1 d . U . . .
O11 O 0.9478(3) 0.5328(2) 0.7372(3) 0.1307(16) Uani 1 1 d . U . . .
C4 C 0.8046(3) 0.4461(3) 0.7286(3) 0.089(3) Uani 1 1 d . U . . .
H4A H 0.801067 0.423865 0.716376 0.134 Uiso 1 1 calc GR . . . .
H4B H 0.781919 0.455372 0.736344 0.134 Uiso 1 1 calc GR . . . .
H4C H 0.819687 0.442354 0.749079 0.134 Uiso 1 1 calc GR . . . .
O12 O 0.8870(3) 0.2957(3) 0.6091(3) 0.140(3) Uani 1 1 d . U . . .
C5 C 0.8906(4) 0.5291(4) 0.6616(4) 0.1108(17) Uani 1 1 d . U . . .
C6 C 0.9103(4) 0.4111(4) 0.7045(4) 0.096(2) Uani 1 1 d . U . . .
C7 C 0.8743(3) 0.3503(3) 0.6349(3) 0.096(2) Uani 1 1 d . U . . .
O13 O 0.9645(3) 0.4687(2) 0.6975(3) 0.127(3) Uani 1 1 d . U . . .
H13A H 0.957284 0.458162 0.676676 0.191 Uiso 1 1 d GR . . . .
H13B H 0.977355 0.450624 0.707786 0.191 Uiso 1 1 d GR . . . .
C8 C 0.9303(3) 0.6300(2) 0.7376(2) 0.126(2) Uani 1 1 d . U . . .
C9 C 0.9646(3) 0.6306(2) 0.7518(3) 0.135(2) Uani 1 1 d G U . . .
C10 C 0.9738(2) 0.6562(3) 0.7773(3) 0.138(2) Uani 1 1 d G U . . .
H10 H 0.996740 0.656557 0.786816 0.165 Uiso 1 1 calc R . . . .
C11 C 0.9486(3) 0.6811(2) 0.7885(2) 0.134(2) Uani 1 1 d G U . . .
C12 C 0.9142(3) 0.6805(2) 0.7742(3) 0.131(2) Uani 1 1 d G U . . .
H12 H 0.897379 0.697204 0.781709 0.157 Uiso 1 1 calc R . . . .
C13 C 0.9051(2) 0.6550(3) 0.7488(3) 0.127(2) Uani 1 1 d G U . . .
C14 C 0.8933(3) 0.3893(3) 0.6743(3) 0.091(2) Uani 1 1 d . U . . .
C15 C 0.8321(3) 0.5914(2) 0.7578(2) 0.1212(19) Uani 1 1 d . U . . .
C16 C 0.8395(3) 0.6274(2) 0.7637(2) 0.122(2) Uani 1 1 d G U . . .
C17 C 0.8277(3) 0.64392(19) 0.7948(3) 0.129(2) Uani 1 1 d G U . . .
H17 H 0.832670 0.667981 0.798748 0.155 Uiso 1 1 calc R . . . .
C18 C 0.8087(3) 0.6245(3) 0.8201(2) 0.129(2) Uani 1 1 d G U . . .
C19 C 0.8013(3) 0.5885(2) 0.8143(2) 0.129(2) Uani 1 1 d G U . . .
H19 H 0.788534 0.575526 0.831226 0.154 Uiso 1 1 calc R . . . .
C20 C 0.8130(3) 0.57198(19) 0.7831(3) 0.127(2) Uani 1 1 d G U . . .
C21 C 0.8678(4) 0.3228(4) 0.6099(4) 0.099(2) Uani 1 1 d . U . . .
C22 C 0.9015(4) 0.3548(3) 0.6627(3) 0.100(2) Uani 1 1 d . U . . .
H22 H 0.919142 0.339127 0.670469 0.120 Uiso 1 1 calc R . . . .
C23 C 0.8728(4) 0.4964(3) 0.7896(2) 0.132(2) Uani 1 1 d . U . . .
C24 C 0.8402(3) 0.5035(3) 0.8059(3) 0.136(2) Uani 1 1 d G U . . .
C25 C 0.8353(3) 0.4958(3) 0.8419(3) 0.146(2) Uani 1 1 d G U . . .
H25 H 0.813443 0.500525 0.852799 0.175 Uiso 1 1 calc R . . . .
C26 C 0.8631(4) 0.4811(3) 0.8617(2) 0.149(3) Uani 1 1 d DG U . . .
C27 C 0.8958(3) 0.4741(3) 0.8455(3) 0.147(2) Uani 1 1 d G U . . .
H27 H 0.914447 0.464276 0.858712 0.177 Uiso 1 1 calc R . . . .
C28 C 0.9007(3) 0.4817(3) 0.8094(3) 0.141(2) Uani 1 1 d G U . . .
C29 C 0.7557(4) 0.6500(4) 0.8471(4) 0.146(4) Uani 1 1 d D U . . .
H29A H 0.752454 0.674800 0.841240 0.219 Uiso 1 1 calc GR . . . .
H29B H 0.741251 0.644007 0.867400 0.219 Uiso 1 1 calc GR . . . .
H29C H 0.748818 0.635515 0.827043 0.219 Uiso 1 1 calc GR . . . .
C30 C 0.7954(4) 0.6431(3) 0.8559(4) 0.136(3) Uani 1 1 d D U . . .
C31 C 0.9687(3) 0.5376(3) 0.7656(3) 0.139(2) Uani 1 1 d . U . . .
C32 C 0.9947(4) 0.5641(3) 0.7662(3) 0.142(2) Uani 1 1 d G U . . .
C33 C 1.0184(3) 0.5663(3) 0.7948(3) 0.150(2) Uani 1 1 d G U . . .
H33 H 1.035774 0.584105 0.795173 0.181 Uiso 1 1 calc R . . . .
C34 C 1.0160(3) 0.5420(3) 0.8228(3) 0.155(3) Uani 1 1 d G U . . .
C35 C 0.9899(4) 0.5155(3) 0.8222(3) 0.149(2) Uani 1 1 d G U . . .
H35 H 0.988351 0.499214 0.840949 0.179 Uiso 1 1 calc R . . . .
C36 C 0.9663(3) 0.5133(3) 0.7936(3) 0.143(2) Uani 1 1 d G U . . .
C37 C 0.7976(4) 0.6183(4) 0.8888(4) 0.144(4) Uani 1 1 d D U . . .
H37A H 0.775284 0.605908 0.891698 0.216 Uiso 1 1 calc GR . . . .
H37B H 0.802435 0.632248 0.909783 0.216 Uiso 1 1 calc GR . . . .
H37C H 0.816459 0.601208 0.885331 0.216 Uiso 1 1 calc GR . . . .
C38 C 0.8165(4) 0.6778(4) 0.8625(4) 0.158(4) Uani 1 1 d D U . . .
H38A H 0.840627 0.671966 0.868937 0.237 Uiso 1 1 calc GR . . . .
H38B H 0.805461 0.691059 0.881462 0.237 Uiso 1 1 calc GR . . . .
H38C H 0.816520 0.691914 0.841027 0.237 Uiso 1 1 calc GR . . . .
O14 O 0.8613(4) 0.5319(4) 0.5159(3) 0.182(4) Uani 1 1 d . U . . .
C39 C 0.8383(5) 0.5107(5) 0.5358(4) 0.137(2) Uani 1 1 d . U . . .
O15 O 0.8260(3) 0.4850(3) 0.5275(3) 0.145(2) Uani 1 1 d . U . . .
C40 C 1.0268(5) 0.5362(5) 0.8872(4) 0.182(4) Uani 1 1 d D U . . .
H40A H 1.001235 0.539092 0.887039 0.273 Uiso 1 1 d R . . . .
H40B H 1.036785 0.550112 0.906339 0.273 Uiso 1 1 d R . . . .
H40C H 1.032515 0.511422 0.890759 0.273 Uiso 1 1 d R . . . .
C41 C 1.0425(5) 0.5490(4) 0.8511(4) 0.160(3) Uani 1 1 d D U . . .
C42 C 1.0587(5) 0.5865(4) 0.8578(5) 0.188(5) Uani 1 1 d D U . . .
H42A H 1.083766 0.586138 0.852280 0.282 Uiso 1 1 calc GR . . . .
H42B H 1.055458 0.592974 0.882446 0.282 Uiso 1 1 calc GR . . . .
H42C H 1.046899 0.603735 0.842836 0.282 Uiso 1 1 calc GR . . . .
C43 C 1.0733(5) 0.5241(4) 0.8391(5) 0.184(4) Uani 1 1 d D U . . .
H43A H 1.068263 0.515007 0.815611 0.276 Uiso 1 1 calc GR . . . .
H43B H 1.075451 0.504577 0.855580 0.276 Uiso 1 1 calc GR . . . .
H43C H 1.095303 0.537359 0.838573 0.276 Uiso 1 1 calc GR . . . .
C44 C 0.8540(4) 0.4709(4) 0.8995(3) 0.158(3) Uani 1 1 d D U . . .
C45 C 0.8137(4) 0.4764(5) 0.9049(5) 0.178(4) Uani 1 1 d D U . . .
H45A H 0.807038 0.469601 0.928776 0.267 Uiso 1 1 d R . . . .
H45B H 0.801018 0.461901 0.888006 0.267 Uiso 1 1 d R . . . .
H45C H 0.807898 0.501131 0.901136 0.267 Uiso 1 1 d R . . . .
C46 C 0.8745(5) 0.4978(4) 0.9221(5) 0.182(4) Uani 1 1 d D U . . .
H46A H 0.894707 0.486232 0.933005 0.273 Uiso 1 1 calc GR . . . .
H46B H 0.859100 0.507080 0.940456 0.273 Uiso 1 1 calc GR . . . .
H46C H 0.882673 0.517047 0.907244 0.273 Uiso 1 1 calc GR . . . .
C47 C 0.8631(5) 0.4318(4) 0.9081(5) 0.183(4) Uani 1 1 d D U . . .
H47A H 0.853071 0.416535 0.890142 0.274 Uiso 1 1 calc GR . . . .
H47B H 0.853362 0.425654 0.931067 0.274 Uiso 1 1 calc GR . . . .
H47C H 0.888620 0.428914 0.908610 0.274 Uiso 1 1 calc GR . . . .
C48 C 0.9630(4) 0.7049(4) 0.8154(4) 0.145(3) Uani 1 1 d D U . . .
C49 C 0.9609(4) 0.7432(3) 0.8026(4) 0.147(4) Uani 1 1 d D U . . .
H49A H 0.970361 0.744824 0.778735 0.221 Uiso 1 1 calc GR . . . .
H49B H 0.974661 0.758261 0.818220 0.221 Uiso 1 1 calc GR . . . .
H49C H 0.936439 0.750959 0.802605 0.221 Uiso 1 1 calc GR . . . .
C50 C 0.9402(4) 0.7065(4) 0.8492(4) 0.162(4) Uani 1 1 d D U . . .
H50A H 0.916116 0.712702 0.842967 0.243 Uiso 1 1 calc GR . . . .
H50B H 0.949804 0.724187 0.865133 0.243 Uiso 1 1 calc GR . . . .
H50C H 0.940477 0.683548 0.860706 0.243 Uiso 1 1 calc GR . . . .
C51 C 1.0009(4) 0.7031(5) 0.8314(5) 0.175(4) Uani 1 1 d D U . . .
H51A H 1.005600 0.679228 0.839536 0.262 Uiso 1 1 calc GR . . . .
H51B H 1.002643 0.719412 0.851136 0.262 Uiso 1 1 calc GR . . . .
H51C H 1.018095 0.709561 0.813423 0.262 Uiso 1 1 calc GR . . . .

loop_
_atom_site_aniso_label
_atom_site_aniso_U_11
_atom_site_aniso_U_22
_atom_site_aniso_U_33
_atom_site_aniso_U_23
_atom_site_aniso_U_13
_atom_site_aniso_U_12
Co1 0.0877(11) 0.0571(9) 0.0631(9) -0.0028(7) -0.0061(8) -0.0169(7)
Co2 0.0787(10) 0.0703(10) 0.0580(9) -0.0037(7) 0.0105(7) -0.0205(7)
Co3 0.1168(14) 0.0616(10) 0.0675(10) 0.0026(7) 0.0193(9) -0.0200(9)
Co4 0.1331(16) 0.0599(10) 0.1233(16) 0.0094(9) -0.0611(13) -0.0215(10)
Co5 0.0971(14) 0.0541(10) 0.229(3) 0.0076(13) -0.0119(15) -0.0165(9)
S1 0.148(3) 0.0679(18) 0.083(2) -0.0019(15) 0.046(2) -0.0179(18)
S2 0.293(7) 0.081(2) 0.135(3) -0.015(2) 0.124(4) -0.057(3)
S3 0.373(9) 0.072(2) 0.202(5) 0.030(3) -0.201(6) -0.052(4)
S4 0.174(5) 0.067(2) 0.470(11) 0.013(4) -0.169(6) -0.031(3)
O1 0.126(4) 0.071(3) 0.077(3) 0.008(3) -0.004(3) -0.029(3)
O2 0.137(3) 0.075(3) 0.083(3) 0.001(3) -0.011(3) -0.035(3)
O3 0.125(3) 0.073(3) 0.086(3) -0.009(3) -0.014(3) -0.020(3)
O4 0.160(3) 0.084(3) 0.085(3) 0.000(3) 0.004(3) -0.034(3)
O5 0.167(3) 0.089(3) 0.100(3) -0.010(3) -0.018(3) -0.037(3)
N1 0.094(4) 0.085(4) 0.090(4) -0.029(3) -0.008(3) 0.002(3)
O6 0.157(4) 0.077(3) 0.089(3) 0.000(3) 0.001(3) -0.039(3)
N2 0.104(4) 0.074(3) 0.083(3) -0.020(3) -0.008(3) -0.008(3)
O7 0.170(3) 0.092(3) 0.092(3) -0.001(3) -0.009(3) -0.029(3)
O8 0.127(5) 0.095(5) 0.110(5) 0.030(4) 0.003(4) -0.016(4)
O9 0.099(4) 0.097(4) 0.109(4) -0.044(4) -0.017(4) 0.006(4)
N3 0.154(4) 0.084(3) 0.082(3) 0.001(3) -0.005(3) -0.034(3)
N4 0.190(4) 0.099(4) 0.090(4) 0.005(4) -0.007(4) -0.046(4)
C1 0.192(5) 0.106(4) 0.094(4) 0.008(4) -0.005(4) -0.048(4)
C2 0.183(4) 0.098(4) 0.092(4) 0.006(3) -0.004(4) -0.046(4)
C3 0.169(4) 0.087(4) 0.084(4) 0.005(4) -0.005(4) -0.041(4)
O10 0.138(6) 0.098(5) 0.126(6) -0.023(5) -0.042(5) 0.012(5)
O11 0.177(3) 0.097(3) 0.117(3) -0.002(3) -0.026(3) -0.035(3)
C4 0.114(7) 0.065(5) 0.089(6) 0.018(5) -0.005(6) -0.031(5)
O12 0.135(6) 0.133(6) 0.151(6) -0.065(5) -0.033(5) 0.039(5)
C5 0.160(3) 0.084(3) 0.089(3) 0.001(3) -0.004(3) -0.034(3)
C6 0.110(4) 0.081(4) 0.096(4) -0.022(4) -0.019(4) -0.004(4)
C7 0.103(4) 0.086(4) 0.099(4) -0.036(4) -0.015(4) 0.001(4)
O13 0.141(6) 0.084(5) 0.157(6) -0.004(5) -0.008(5) 0.003(5)
C8 0.176(4) 0.097(4) 0.104(4) -0.006(3) -0.019(4) -0.039(4)
C9 0.183(4) 0.105(4) 0.118(4) -0.009(3) -0.023(3) -0.043(3)
C10 0.187(4) 0.108(4) 0.119(4) -0.009(4) -0.024(4) -0.041(4)
C11 0.186(5) 0.107(4) 0.109(4) -0.016(4) -0.019(4) -0.045(4)
C12 0.183(4) 0.100(4) 0.110(4) -0.010(3) -0.014(4) -0.040(4)
C13 0.179(4) 0.099(4) 0.101(4) -0.010(3) -0.013(4) -0.040(4)
C14 0.103(4) 0.079(4) 0.091(4) -0.026(4) -0.017(4) 0.000(4)
C15 0.175(4) 0.095(3) 0.093(3) -0.003(3) 0.007(3) -0.028(3)
C16 0.175(4) 0.096(4) 0.096(4) -0.007(3) 0.005(3) -0.033(3)
C17 0.179(4) 0.104(4) 0.105(4) -0.006(3) 0.011(4) -0.028(4)
C18 0.180(5) 0.109(4) 0.099(4) -0.011(4) 0.016(4) -0.026(4)
C19 0.181(4) 0.105(4) 0.100(4) -0.005(4) 0.015(4) -0.028(4)
C20 0.181(4) 0.100(4) 0.099(4) -0.004(3) 0.010(4) -0.031(4)
C21 0.105(4) 0.088(4) 0.104(4) -0.034(4) -0.018(4) 0.010(4)
C22 0.108(4) 0.090(4) 0.102(4) -0.030(3) -0.019(3) 0.006(3)
C23 0.187(4) 0.102(3) 0.108(3) -0.001(3) -0.011(3) -0.030(3)
C24 0.196(4) 0.108(4) 0.105(4) 0.002(4) -0.005(4) -0.028(4)
C25 0.205(4) 0.118(4) 0.114(4) 0.001(4) -0.004(4) -0.026(4)
C26 0.209(5) 0.124(4) 0.113(4) 0.006(4) -0.005(4) -0.026(5)
C27 0.205(4) 0.122(4) 0.115(4) 0.001(4) -0.012(4) -0.023(4)
C28 0.198(4) 0.112(4) 0.114(4) 0.003(3) -0.020(4) -0.030(4)
C29 0.179(8) 0.126(7) 0.133(7) -0.020(7) 0.030(7) 0.006(7)
C30 0.181(6) 0.122(5) 0.105(5) -0.012(5) 0.019(5) -0.022(5)
C31 0.188(4) 0.105(4) 0.124(4) -0.004(4) -0.032(4) -0.036(4)
C32 0.188(4) 0.112(4) 0.126(4) -0.008(3) -0.031(4) -0.038(3)
C33 0.197(4) 0.118(4) 0.137(4) -0.007(4) -0.030(4) -0.035(4)
C34 0.203(5) 0.125(5) 0.138(5) -0.007(4) -0.033(4) -0.036(4)
C35 0.197(4) 0.117(4) 0.132(4) -0.008(4) -0.033(4) -0.035(4)
C36 0.194(4) 0.113(4) 0.124(4) -0.006(3) -0.027(4) -0.034(4)
C37 0.190(9) 0.132(8) 0.110(7) -0.022(7) 0.019(7) -0.002(8)
C38 0.207(9) 0.144(8) 0.122(8) -0.025(7) 0.047(8) -0.020(8)
O14 0.259(8) 0.158(7) 0.128(7) 0.023(6) -0.007(7) -0.054(7)
C39 0.199(5) 0.112(5) 0.100(4) 0.006(4) -0.006(4) -0.043(4)
O15 0.212(5) 0.122(5) 0.102(4) 0.003(4) -0.012(4) -0.056(5)
C40 0.227(9) 0.157(8) 0.163(8) -0.014(7) -0.036(8) -0.036(8)
C41 0.203(6) 0.129(5) 0.148(5) -0.011(5) -0.034(5) -0.034(5)
C42 0.232(9) 0.157(8) 0.175(9) -0.028(8) -0.030(8) -0.034(8)
C43 0.224(9) 0.154(8) 0.174(8) -0.022(8) -0.017(8) -0.035(8)
C44 0.220(6) 0.133(5) 0.122(5) 0.000(5) -0.007(5) -0.020(5)
C45 0.232(9) 0.165(8) 0.136(8) 0.013(7) 0.002(8) -0.029(8)
C46 0.240(9) 0.172(8) 0.134(8) 0.005(7) -0.022(8) -0.014(8)
C47 0.248(9) 0.169(8) 0.131(8) 0.019(7) -0.005(8) -0.030(8)
C48 0.194(5) 0.118(5) 0.124(5) -0.014(4) -0.022(5) -0.043(5)
C49 0.204(8) 0.117(7) 0.121(7) -0.028(6) -0.028(7) -0.044(7)
C50 0.209(8) 0.135(7) 0.141(8) -0.035(7) -0.007(7) -0.058(7)
C51 0.221(9) 0.152(8) 0.151(8) -0.034(8) -0.020(8) -0.046(8)

loop_
_atom_type_symbol
_atom_type_description
_atom_type_scat_dispersion_real
_atom_type_scat_dispersion_imag
_atom_type_scat_source
C C 0.0147 0.0070 'International Tables Vol C Tables 4.2.6.8 and 6.1.1.4'
H H 0.0000 0.0000 'International Tables Vol C Tables 4.2.6.8 and 6.1.1.4'
Co Co -0.6628 2.9049 'International Tables Vol C Tables 4.2.6.8 and 6.1.1.4'
N N 0.0253 0.0135 'International Tables Vol C Tables 4.2.6.8 and 6.1.1.4'
O O 0.0412 0.0250 'International Tables Vol C Tables 4.2.6.8 and 6.1.1.4'
S S 0.2922 0.4242 'International Tables Vol C Tables 4.2.6.8 and 6.1.1.4'

loop_
_geom_angle_atom_site_label_1
_geom_angle_atom_site_label_2
_geom_angle_atom_site_label_3
_geom_angle
_geom_angle_site_symmetry_1
_geom_angle_site_symmetry_3
_geom_angle_publ_flag
O1 Co1 O2 85.0(3) . . ?
O1 Co1 O3 99.5(3) . . ?
O1 Co1 N2 119.8(4) . . ?
O1 Co1 N3 109.0(4) . . ?
O3 Co1 O2 73.8(3) . . ?
N2 Co1 O2 146.7(4) . . ?
N2 Co1 O3 80.1(4) . . ?
N3 Co1 O2 76.1(3) . . ?
N3 Co1 O3 136.0(4) . . ?
N3 Co1 N2 111.5(4) . . ?
O4 Co2 S1 83.9(2) . . ?
O4 Co2 O6 99.8(3) . . ?
O4 Co2 O9 83.7(4) . 24_657 ?
O5 Co2 S1 83.9(3) . . ?
O5 Co2 O4 99.9(4) . . ?
O5 Co2 N1 99.7(4) . 24_657 ?
O5 Co2 O6 71.5(3) . . ?
O5 Co2 O9 168.8(4) . 24_657 ?
N1 Co2 S1 94.5(3) 24_657 . ?
N1 Co2 O4 160.0(4) 24_657 . ?
N1 Co2 O6 89.9(4) 24_657 . ?
N1 Co2 O9 77.7(3) 24_657 24_657 ?
O6 Co2 S1 155.4(2) . . ?
O9 Co2 S1 107.1(3) 24_657 . ?
O9 Co2 O6 97.5(3) 24_657 . ?
O1 Co3 S2 104.1(2) . . ?
O1 Co3 O2 80.6(3) . . ?
O1 Co3 O4 166.0(3) . . ?
O1 Co3 O8 84.8(3) . . ?
O2 Co3 S2 154.7(3) . . ?
O4 Co3 S2 85.5(3) . . ?
O4 Co3 O2 95.2(3) . . ?
O7 Co3 S2 82.8(3) . . ?
O7 Co3 O1 95.8(3) . . ?
O7 Co3 O2 72.0(3) . . ?
O7 Co3 O4 95.6(4) . . ?
O7 Co3 O8 178.6(4) . . ?
O8 Co3 S2 98.4(3) . . ?
O8 Co3 O2 106.9(3) . . ?
O8 Co3 O4 83.7(4) . . ?
O2 Co4 S3 159.0(3) . . ?
O2 Co4 O13 97.9(4) . . ?
O3 Co4 S3 106.8(2) . . ?
O3 Co4 O2 75.5(3) . . ?
O3 Co4 O13 79.7(4) . . ?
O7 Co4 S3 84.1(3) . . ?
O7 Co4 O2 74.9(3) . . ?
O7 Co4 O3 94.6(4) . . ?
O7 Co4 O13 171.9(4) . . ?
O11 Co4 S3 86.7(3) . . ?
O11 Co4 O2 96.2(4) . . ?
O11 Co4 O3 162.1(4) . . ?
O11 Co4 O7 98.6(4) . . ?
O11 Co4 O13 85.8(4) . . ?
O13 Co4 S3 103.1(4) . . ?
O5 Co5 S4 83.5(3) . . ?
O5 Co5 O6 79.4(4) . . ?
O5 Co5 N4 102.5(10) . 24_657 ?
O5 Co5 O11 100.6(4) . . ?
O5 Co5 O15 171.5(5) . 24_657 ?
O6 Co5 S4 162.7(3) . . ?
O6 Co5 O15 92.5(4) . 24_657 ?
N4 Co5 S4 86.6(14) 24_657 . ?
N4 Co5 O6 94.5(14) 24_657 . ?
N4 Co5 O15 75.4(10) 24_657 24_657 ?
O11 Co5 S4 84.6(3) . . ?
O11 Co5 O6 101.1(4) . . ?
O11 Co5 N4 154.1(11) . 24_657 ?
O11 Co5 O15 83.3(5) . 24_657 ?
O15 Co5 S4 104.4(4) 24_657 . ?
C13 S1 Co2 93.7(4) . . ?
C16 S1 Co2 95.1(3) . . ?
C16 S1 C13 98.0(5) . . ?
C20 S2 Co3 93.7(4) . . ?
C20 S2 C24 101.8(6) . . ?
C24 S2 Co3 92.5(5) . . ?
C28 S3 Co4 95.1(5) . . ?
C28 S3 C36 104.9(6) . . ?
C36 S3 Co4 90.3(4) . . ?
C9 S4 Co5 95.3(4) . . ?
C32 S4 Co5 92.6(4) . . ?
C32 S4 C9 110.8(8) . . ?
Co1 O1 Co3 106.5(4) . . ?
C4 O1 Co1 121.0(7) . . ?
C4 O1 Co3 119.8(7) . . ?
Co1 O2 Co3 87.7(3) . . ?
Co4 O2 Co1 100.1(3) . . ?
Co4 O2 Co3 97.4(3) . . ?
C5 O2 Co1 113.7(7) . . ?
C5 O2 Co3 113.5(9) . . ?
C5 O2 Co4 134.1(9) . . ?
Co4 O3 Co1 109.5(4) . . ?
C6 O3 Co1 115.3(8) . . ?
C6 O3 Co4 130.8(8) . . ?
Co2 O4 Co3 122.7(4) . . ?
C15 O4 Co2 118.7(6) . . ?
C15 O4 Co3 117.8(6) . . ?
Co5 O5 Co2 114.5(4) . . ?
C8 O5 Co2 124.3(9) . . ?
C8 O5 Co5 121.1(8) . . ?
N2 N1 Co2 138.0(7) . 18_755 ?
C7 N1 Co2 112.4(7) . 18_755 ?
C7 N1 N2 107.9(9) . . ?
Co5 O6 Co2 94.4(3) . . ?
C5 O6 Co2 107.5(9) . . ?
C5 O6 Co5 132.5(9) . . ?
N1 N2 Co1 138.3(8) . . ?
C14 N2 Co1 113.3(7) . . ?
C14 N2 N1 105.8(9) . . ?
Co3 O7 Co4 115.7(4) . . ?
C23 O7 Co3 130.9(10) . . ?
C23 O7 Co4 113.2(9) . . ?
Co3 O8 H8A 109.6 . . ?
Co3 O8 H8B 109.5 . . ?
H8A O8 H8B 104.1 . . ?
C21 O9 Co2 116.4(8) . 18_755 ?
N4 N3 Co1 135.1(5) . . ?
C3 N3 Co1 116.3(5) . . ?
C3 N3 N4 108.0 . . ?
N3 N4 Co5 137.8(5) . 18_755 ?
N3 N4 C1 108.0 . . ?
C1 N4 Co5 112.0(5) . 18_755 ?
N4 C1 C39 111.3(9) . . ?
C2 C1 N4 108.0 . . ?
C2 C1 C39 140.2(9) . . ?
C1 C2 H2 126.0 . . ?
C1 C2 C3 108.0 . . ?
C3 C2 H2 126.0 . . ?
N3 C3 C2 108.0 . . ?
C5 C3 N3 117.0(8) . . ?
C5 C3 C2 134.7(8) . . ?
Co5 O11 Co4 122.0(5) . . ?
C31 O11 Co4 121.3(8) . . ?
C31 O11 Co5 115.6(8) . . ?
O1 C4 H4A 109.5 . . ?
O1 C4 H4B 109.5 . . ?
O1 C4 H4C 109.5 . . ?
H4A C4 H4B 109.5 . . ?
H4A C4 H4C 109.5 . . ?
H4B C4 H4C 109.5 . . ?
O2 C5 C3 115.6(11) . . ?
O6 C5 O2 121.9(12) . . ?
O6 C5 C3 122.1(12) . . ?
O3 C6 O10 124.7(11) . . ?
O3 C6 C14 114.8(12) . . ?
O10 C6 C14 120.5(12) . . ?
N1 C7 C21 117.6(11) . . ?
N1 C7 C22 109.9(10) . . ?
C21 C7 C22 132.5(12) . . ?
Co4 O13 H13A 112.7 . . ?
Co4 O13 H13B 113.4 . . ?
H13A O13 H13B 101.2 . . ?
O5 C8 C9 121.2(9) . . ?
O5 C8 C13 118.8(9) . . ?
C9 C8 C13 120.0 . . ?
C8 C9 S4 118.7(7) . . ?
C8 C9 C10 120.0 . . ?
C10 C9 S4 121.3(7) . . ?
C9 C10 H10 120.0 . . ?
C11 C10 C9 120.0 . . ?
C11 C10 H10 120.0 . . ?
C10 C11 C48 111.7(10) . . ?
C12 C11 C10 120.0 . . ?
C12 C11 C48 128.3(10) . . ?
C11 C12 H12 120.0 . . ?
C11 C12 C13 120.0 . . ?
C13 C12 H12 120.0 . . ?
C8 C13 S1 119.4(6) . . ?
C12 C13 S1 120.6(6) . . ?
C12 C13 C8 120.0 . . ?
N2 C14 C6 114.5(11) . . ?
N2 C14 C22 116.0(10) . . ?
C22 C14 C6 129.1(12) . . ?
O4 C15 C16 120.5(7) . . ?
O4 C15 C20 119.1(7) . . ?
C16 C15 C20 120.0 . . ?
C15 C16 S1 120.5(6) . . ?
C15 C16 C17 120.0 . . ?
C17 C16 S1 119.2(6) . . ?
C16 C17 H17 120.0 . . ?
C18 C17 C16 120.0 . . ?
C18 C17 H17 120.0 . . ?
C17 C18 C19 120.0 . . ?
C17 C18 C30 120.3(8) . . ?
C19 C18 C30 119.7(8) . . ?
C18 C19 H19 120.0 . . ?
C20 C19 C18 120.0 . . ?
C20 C19 H19 120.0 . . ?
C15 C20 S2 123.6(6) . . ?
C19 C20 S2 116.4(6) . . ?
C19 C20 C15 120.0 . . ?
O9 C21 C7 114.5(12) . . ?
O12 C21 O9 124.2(12) . . ?
O12 C21 C7 120.8(13) . . ?
C7 C22 H22 129.9 . . ?
C14 C22 C7 100.1(11) . . ?
C14 C22 H22 129.9 . . ?
O7 C23 C24 113.6(11) . . ?
O7 C23 C28 126.2(11) . . ?
C24 C23 C28 120.0 . . ?
C23 C24 S2 119.4(8) . . ?
C23 C24 C25 120.0 . . ?
C25 C24 S2 120.6(8) . . ?
C24 C25 H25 120.0 . . ?
C26 C25 C24 120.0 . . ?
C26 C25 H25 120.0 . . ?
C25 C26 C27 120.0 . . ?
C25 C26 C44 115.6(11) . . ?
C27 C26 C44 124.2(11) . . ?
C26 C27 H27 120.0 . . ?
C28 C27 C26 120.0 . . ?
C28 C27 H27 120.0 . . ?
C23 C28 S3 121.3(9) . . ?
C27 C28 S3 118.6(9) . . ?
C27 C28 C23 120.0 . . ?
H29A C29 H29B 109.5 . . ?
H29A C29 H29C 109.5 . . ?
H29B C29 H29C 109.5 . . ?
C30 C29 H29A 109.5 . . ?
C30 C29 H29B 109.5 . . ?
C30 C29 H29C 109.5 . . ?
C29 C30 C18 101.1(11) . . ?
C29 C30 C37 108.9(10) . . ?
C37 C30 C18 112.9(11) . . ?
C38 C30 C18 110.0(11) . . ?
C38 C30 C29 112.8(10) . . ?
C38 C30 C37 110.7(10) . . ?
O11 C31 C32 121.4(9) . . ?
O11 C31 C36 118.4(9) . . ?
C32 C31 C36 120.0 . . ?
C31 C32 S4 123.1(7) . . ?
C33 C32 S4 116.0(7) . . ?
C33 C32 C31 120.0 . . ?
C32 C33 H33 120.0 . . ?
C32 C33 C34 120.0 . . ?
C34 C33 H33 120.0 . . ?
C33 C34 C41 112.5(10) . . ?
C35 C34 C33 120.0 . . ?
C35 C34 C41 127.5(10) . . ?
C34 C35 H35 120.0 . . ?
C36 C35 C34 120.0 . . ?
C36 C35 H35 120.0 . . ?
C31 C36 S3 122.6(7) . . ?
C35 C36 S3 116.3(7) . . ?
C35 C36 C31 120.0 . . ?
C30 C37 H37A 109.5 . . ?
C30 C37 H37B 109.5 . . ?
C30 C37 H37C 109.5 . . ?
H37A C37 H37B 109.5 . . ?
H37A C37 H37C 109.5 . . ?
H37B C37 H37C 109.5 . . ?
C30 C38 H38A 109.5 . . ?
C30 C38 H38B 109.5 . . ?
C30 C38 H38C 109.5 . . ?
H38A C38 H38B 109.5 . . ?
H38A C38 H38C 109.5 . . ?
H38B C38 H38C 109.5 . . ?
O14 C39 C1 103.0(14) . . ?
O15 C39 C1 116.1(15) . . ?
O15 C39 O14 126.9(17) . . ?
C39 O15 Co5 116.0(12) . 18_755 ?
H40A C40 H40B 109.4 . . ?
H40A C40 H40C 109.4 . . ?
H40B C40 H40C 109.5 . . ?
C41 C40 H40A 109.6 . . ?
C41 C40 H40B 109.4 . . ?
C41 C40 H40C 109.4 . . ?
C34 C41 C40 108.4(14) . . ?
C34 C41 C42 122.7(15) . . ?
C34 C41 C43 100.7(13) . . ?
C42 C41 C40 106.7(11) . . ?
C43 C41 C40 110.5(12) . . ?
C43 C41 C42 107.5(11) . . ?
C41 C42 H42A 109.5 . . ?
C41 C42 H42B 109.5 . . ?
C41 C42 H42C 109.5 . . ?
H42A C42 H42B 109.5 . . ?
H42A C42 H42C 109.5 . . ?
H42B C42 H42C 109.5 . . ?
C41 C43 H43A 109.5 . . ?
C41 C43 H43B 109.5 . . ?
C41 C43 H43C 109.5 . . ?
H43A C43 H43B 109.5 . . ?
H43A C43 H43C 109.5 . . ?
H43B C43 H43C 109.5 . . ?
C26 C44 C45 108.2(13) . . ?
C26 C44 C46 103.8(11) . . ?
C26 C44 C47 113.0(12) . . ?
C46 C44 C45 109.3(10) . . ?
C46 C44 C47 113.6(10) . . ?
C47 C44 C45 108.6(10) . . ?
C44 C45 H45A 110.1 . . ?
C44 C45 H45B 108.8 . . ?
C44 C45 H45C 109.5 . . ?
H45A C45 H45B 109.5 . . ?
H45A C45 H45C 109.5 . . ?
H45B C45 H45C 109.5 . . ?
C44 C46 H46A 109.5 . . ?
C44 C46 H46B 109.5 . . ?
C44 C46 H46C 109.5 . . ?
H46A C46 H46B 109.5 . . ?
H46A C46 H46C 109.5 . . ?
H46B C46 H46C 109.5 . . ?
C44 C47 H47A 109.5 . . ?
C44 C47 H47B 109.5 . . ?
C44 C47 H47C 109.5 . . ?
H47A C47 H47B 109.5 . . ?
H47A C47 H47C 109.5 . . ?
H47B C47 H47C 109.5 . . ?
C11 C48 C49 110.1(11) . . ?
C11 C48 C50 113.0(12) . . ?
C11 C48 C51 125.8(13) . . ?
C49 C48 C50 101.4(10) . . ?
C49 C48 C51 102.3(10) . . ?
C50 C48 C51 101.1(10) . . ?
C48 C49 H49A 109.5 . . ?
C48 C49 H49B 109.5 . . ?
C48 C49 H49C 109.5 . . ?
H49A C49 H49B 109.5 . . ?
H49A C49 H49C 109.5 . . ?
H49B C49 H49C 109.5 . . ?
C48 C50 H50A 109.5 . . ?
C48 C50 H50B 109.5 . . ?
C48 C50 H50C 109.5 . . ?
H50A C50 H50B 109.5 . . ?
H50A C50 H50C 109.5 . . ?
H50B C50 H50C 109.5 . . ?
C48 C51 H51A 109.5 . . ?
C48 C51 H51B 109.5 . . ?
C48 C51 H51C 109.5 . . ?
H51A C51 H51B 109.5 . . ?
H51A C51 H51C 109.5 . . ?
H51B C51 H51C 109.5 . . ?

loop_
_geom_bond_atom_site_label_1
_geom_bond_atom_site_label_2
_geom_bond_distance
_geom_bond_site_symmetry_2
_geom_bond_publ_flag
Co1 O1 1.953(9) . ?
Co1 O2 2.219(7) . ?
Co1 O3 2.056(8) . ?
Co1 N2 2.007(9) . ?
Co1 N3 1.987(6) . ?
Co2 S1 2.442(3) . ?
Co2 O4 2.045(8) . ?
Co2 O5 1.980(10) . ?
Co2 N1 2.006(9) 24_657 ?
Co2 O6 2.407(9) . ?
Co2 O9 2.105(8) 24_657 ?
Co3 S2 2.414(4) . ?
Co3 O1 2.000(7) . ?
Co3 O2 2.350(9) . ?
Co3 O4 2.084(8) . ?
Co3 O7 1.954(10) . ?
Co3 O8 2.076(9) . ?
Co4 S3 2.437(5) . ?
Co4 O2 2.150(8) . ?
Co4 O3 2.043(8) . ?
Co4 O7 2.041(11) . ?
Co4 O11 2.034(9) . ?
Co4 O13 2.203(11) . ?
Co5 S4 2.431(6) . ?
Co5 O5 1.954(11) . ?
Co5 O6 2.093(9) . ?
Co5 N4 2.042(8) 24_657 ?
Co5 O11 2.027(10) . ?
Co5 O15 2.112(10) 24_657 ?
S1 C13 1.849(9) . ?
S1 C16 1.754(7) . ?
S2 C20 1.783(8) . ?
S2 C24 1.931(11) . ?
S3 C28 1.601(12) . ?
S3 C36 1.904(9) . ?
S4 C9 1.731(11) . ?
S4 C32 1.647(10) . ?
O1 C4 1.429(12) . ?
O2 C5 1.313(14) . ?
O3 C6 1.258(14) . ?
O4 C15 1.376(11) . ?
O5 C8 1.344(10) . ?
N1 N2 1.400(12) . ?
N1 C7 1.386(14) . ?
O6 C5 1.273(14) . ?
N2 C14 1.333(14) . ?
O7 C23 1.314(11) . ?
O8 H8A 0.8562 . ?
O8 H8B 0.8563 . ?
O9 C21 1.253(14) . ?
N3 N4 1.4200 . ?
N3 C3 1.4200 . ?
N4 C1 1.4200 . ?
C1 C2 1.4200 . ?
C1 C39 1.493(18) . ?
C2 H2 0.9300 . ?
C2 C3 1.4200 . ?
C3 C5 1.379(15) . ?
O10 C6 1.296(15) . ?
O11 C31 1.329(11) . ?
C4 H4A 0.9600 . ?
C4 H4B 0.9600 . ?
C4 H4C 0.9600 . ?
O12 C21 1.242(15) . ?
C6 C14 1.529(16) . ?
C7 C21 1.408(16) . ?
C7 C22 1.463(17) . ?
O13 H13A 0.9142 . ?
O13 H13B 0.9139 . ?
C8 C9 1.3900 . ?
C8 C13 1.3900 . ?
C9 C10 1.3900 . ?
C10 H10 0.9300 . ?
C10 C11 1.3900 . ?
C11 C12 1.3900 . ?
C11 C48 1.448(16) . ?
C12 H12 0.9300 . ?
C12 C13 1.3900 . ?
C14 C22 1.394(16) . ?
C15 C16 1.3900 . ?
C15 C20 1.3900 . ?
C16 C17 1.3900 . ?
C17 H17 0.9300 . ?
C17 C18 1.3900 . ?
C18 C19 1.3900 . ?
C18 C30 1.589(17) . ?
C19 H19 0.9300 . ?
C19 C20 1.3900 . ?
C22 H22 0.9300 . ?
C23 C24 1.3900 . ?
C23 C28 1.3900 . ?
C24 C25 1.3900 . ?
C25 H25 0.9300 . ?
C25 C26 1.3900 . ?
C26 C27 1.3900 . ?
C26 C44 1.503(9) . ?
C27 H27 0.9300 . ?
C27 C28 1.3900 . ?
C29 H29A 0.9600 . ?
C29 H29B 0.9600 . ?
C29 H29C 0.9600 . ?
C29 C30 1.539(9) . ?
C30 C37 1.542(9) . ?
C30 C38 1.536(9) . ?
C31 C32 1.3900 . ?
C31 C36 1.3900 . ?
C32 C33 1.3900 . ?
C33 H33 0.9300 . ?
C33 C34 1.3900 . ?
C34 C35 1.3900 . ?
C34 C41 1.474(18) . ?
C35 H35 0.9300 . ?
C35 C36 1.3900 . ?
C37 H37A 0.9600 . ?
C37 H37B 0.9600 . ?
C37 H37C 0.9600 . ?
C38 H38A 0.9600 . ?
C38 H38B 0.9600 . ?
C38 H38C 0.9600 . ?
O14 C39 1.388(19) . ?
C39 O15 1.109(16) . ?
C40 H40A 0.9603 . ?
C40 H40B 0.9599 . ?
C40 H40C 0.9599 . ?
C40 C41 1.550(9) . ?
C41 C42 1.548(9) . ?
C41 C43 1.547(10) . ?
C42 H42A 0.9600 . ?
C42 H42B 0.9600 . ?
C42 H42C 0.9600 . ?
C43 H43A 0.9600 . ?
C43 H43B 0.9600 . ?
C43 H43C 0.9600 . ?
C44 C45 1.534(9) . ?
C44 C46 1.522(9) . ?
C44 C47 1.532(9) . ?
C45 H45A 0.9599 . ?
C45 H45B 0.9600 . ?
C45 H45C 0.9603 . ?
C46 H46A 0.9600 . ?
C46 H46B 0.9600 . ?
C46 H46C 0.9600 . ?
C47 H47A 0.9600 . ?
C47 H47B 0.9600 . ?
C47 H47C 0.9600 . ?
C48 C49 1.512(9) . ?
C48 C50 1.525(9) . ?
C48 C51 1.539(9) . ?
C49 H49A 0.9600 . ?
C49 H49B 0.9600 . ?
C49 H49C 0.9600 . ?
C50 H50A 0.9600 . ?
C50 H50B 0.9600 . ?
C50 H50C 0.9600 . ?
C51 H51A 0.9600 . ?
C51 H51B 0.9600 . ?
C51 H51C 0.9600 . ?

loop_
_platon_squeeze_void_nr
_platon_squeeze_void_average_x
_platon_squeeze_void_average_y
_platon_squeeze_void_average_z
_platon_squeeze_void_volume
_platon_squeeze_void_count_electrons
_platon_squeeze_void_content
1 -0.003 -0.007 -0.002 19870 5225 ' '
2 0.500 0.000 0.000 900 157 ' '
3 1.000 0.000 0.500 900 157 ' '
4 0.500 0.500 0.500 900 157 ' '
5 1.000 0.500 1.000 900 157 ' '
